data_4025755
loop_
_publ_author_name
'Michael E. Jung'
'Rebecca M. Lui'

_publ_section_title
;
 Studies toward the Total Syntheses of Cucurbitacins B and D
;
_journal_name_full 'Journal of Organic Chemistry'
_journal_page_first 7146
_journal_page_last 7158
_journal_paper_doi 10.1021/jo101242e
_journal_volume 75
_journal_year 2010
_chemical_formula_moiety 'C26 H34 O6'
_chemical_formula_sum 'C26 H34 O6'
_chemical_formula_weight 442.53
_chemical_name_systematic
; 
 ? 
;
_space_group_IT_number 2
_symmetry_cell_setting triclinic
_symmetry_space_group_name_Hall '-P 1'
_symmetry_space_group_name_H-M 'P -1'
_atom_sites_solution_hydrogens geom
_atom_sites_solution_primary direct
_atom_sites_solution_secondary difmap
_audit_creation_method SHELXL-97
_cell_angle_alpha 98.395(3)
_cell_angle_beta 102.435(3)
_cell_angle_gamma 117.966(2)
_cell_formula_units_Z 4
_cell_length_a 13.449(2)
_cell_length_b 14.006(3)
_cell_length_c 14.786(5)
_cell_measurement_reflns_used 6580
_cell_measurement_temperature 100(2)
_cell_measurement_theta_max 27.98
_cell_measurement_theta_min 3.83
_cell_volume 2301.7(10)
_computing_cell_refinement 'Bruker SMART'
_computing_data_collection 'Bruker SMART'
_computing_data_reduction 'Bruker SAINT'
_computing_molecular_graphics 'Bruker SHELXTL'
_computing_publication_material 'Bruker SHELXTL'
_computing_structure_refinement 'SHELXL-97 (Sheldrick, 1997)'
_computing_structure_solution 'SHELXS-97 (Sheldrick, 1990)'
_diffrn_ambient_temperature 100(2)
_diffrn_measured_fraction_theta_full 0.982
_diffrn_measured_fraction_theta_max 0.974
_diffrn_measurement_device_type 'CCD area detector'
_diffrn_measurement_method 'phi and omega scans'
_diffrn_radiation_monochromator graphite
_diffrn_radiation_source 'fine-focus sealed tube'
_diffrn_radiation_type MoK\a
_diffrn_radiation_wavelength 0.71073
_diffrn_reflns_av_R_equivalents 0.0591
_diffrn_reflns_av_sigmaI/netI 0.0850
_diffrn_reflns_limit_h_max 17
_diffrn_reflns_limit_h_min -17
_diffrn_reflns_limit_k_max 18
_diffrn_reflns_limit_k_min -18
_diffrn_reflns_limit_l_max 19
_diffrn_reflns_limit_l_min -19
_diffrn_reflns_number 28162
_diffrn_reflns_theta_full 27.00
_diffrn_reflns_theta_max 28.15
_diffrn_reflns_theta_min 3.83
_exptl_absorpt_coefficient_mu 0.090
_exptl_absorpt_correction_T_max 0.9973
_exptl_absorpt_correction_T_min 0.9670
_exptl_absorpt_correction_type multi-scan
_exptl_absorpt_process_details 'Sadabs (Bruker)'
_exptl_crystal_colour colorless
_exptl_crystal_density_diffrn 1.277
_exptl_crystal_density_method 'not measured'
_exptl_crystal_description needle
_exptl_crystal_F_000 952
_exptl_crystal_size_max 0.25
_exptl_crystal_size_mid 0.05
_exptl_crystal_size_min 0.03
_refine_diff_density_max 0.551
_refine_diff_density_min -0.406
_refine_diff_density_rms 0.060
_refine_ls_extinction_method none
_refine_ls_goodness_of_fit_ref 1.129
_refine_ls_hydrogen_treatment constr
_refine_ls_matrix_type full
_refine_ls_number_parameters 594
_refine_ls_number_reflns 10984
_refine_ls_number_restraints 11
_refine_ls_restrained_S_all 1.129
_refine_ls_R_factor_all 0.1577
_refine_ls_R_factor_gt 0.0827
_refine_ls_shift/su_max 0.005
_refine_ls_shift/su_mean 0.000
_refine_ls_structure_factor_coef Fsqd
_refine_ls_weighting_details 'calc w=1/[\s^2^(Fo^2^)+(0.0912P)^2^+0.9102P] where P=(Fo^2^+2Fc^2^)/3'
_refine_ls_weighting_scheme calc
_refine_ls_wR_factor_gt 0.1968
_refine_ls_wR_factor_ref 0.2342
_reflns_number_gt 5709
_reflns_number_total 10984
_reflns_threshold_expression >2sigma(I)
_cod_data_source_file jo101242e_si_004.cif
_cod_data_source_block jung409sa-2
_cod_depositor_comments
;
The following automatic conversions were performed:

'_symmetry_cell_setting' value 'Triclinic' changed to 'triclinic'
according to the built-in table from CIF Core dictionary named
'cif_core.dic' version 2.4.1 from 2010-06-29.

Automatic conversion script
Id: cif_fix_values 1646 2011-03-28 12:23:43Z adriana 
;
_cod_original_cell_volume 2301.7(9)
_cod_database_code 4025755

loop_
_symmetry_equiv_pos_as_xyz
'x, y, z'
'-x, -y, -z'

loop_
_atom_site_label
_atom_site_type_symbol
_atom_site_fract_x
_atom_site_fract_y
_atom_site_fract_z
_atom_site_U_iso_or_equiv
_atom_site_adp_type
_atom_site_occupancy
_atom_site_symmetry_multiplicity
_atom_site_calc_flag
_atom_site_refinement_flags
_atom_site_disorder_assembly
_atom_site_disorder_group
O1 O 0.2478(2) 0.36430(19) 1.02788(16) 0.0433(6) Uani 1 1 d D . .
O2 O 0.2877(2) 0.2868(2) 0.90293(17) 0.0507(6) Uani 1 1 d . . .
O3 O 0.1144(3) 0.5179(2) 0.6175(2) 0.0889(11) Uani 1 1 d . A .
O4 O -0.1158(2) 0.3197(3) 0.65895(17) 0.0611(8) Uani 1 1 d . A .
O5 O -0.0925(2) 0.1091(2) 0.20383(17) 0.0490(6) Uani 1 1 d . . .
O6 O -0.2836(2) -0.0274(2) 0.12776(16) 0.0495(6) Uani 1 1 d . . .
C1 C 0.3604(9) 0.3706(8) 1.0725(7) 0.0480(15) Uani 0.40 1 d PD A 1
H1A H 0.3582 0.3401 1.1289 0.058 Uiso 0.40 1 calc PR A 1
H1B H 0.4290 0.4489 1.0927 0.058 Uiso 0.40 1 calc PR A 1
C1' C 0.3109(6) 0.3112(6) 1.0638(5) 0.0480(15) Uani 0.60 1 d PD A 2
H1C H 0.2556 0.2371 1.0708 0.058 Uiso 0.60 1 calc PR A 2
H1D H 0.3728 0.3593 1.1272 0.058 Uiso 0.60 1 calc PR A 2
C2 C 0.3643(3) 0.2976(3) 0.9908(3) 0.0498(9) Uani 1 1 d D A .
H2A H 0.4466 0.3313 0.9886 0.060 Uiso 1 1 calc R B 1
H2B H 0.3391 0.2221 1.0004 0.060 Uiso 1 1 calc R B 1
C3 C 0.2225(3) 0.3379(3) 0.9248(2) 0.0360(7) Uani 1 1 d . A .
C4 C 0.2679(3) 0.4472(3) 0.8968(2) 0.0402(8) Uani 1 1 d . . .
H4A H 0.2326 0.4891 0.9219 0.048 Uiso 1 1 calc R A .
H4B H 0.3553 0.4945 0.9277 0.048 Uiso 1 1 calc R . .
C5 C 0.2381(3) 0.4282(3) 0.7881(2) 0.0409(8) Uani 1 1 d . A .
H5A H 0.2806 0.3942 0.7634 0.049 Uiso 1 1 calc R . .
H5B H 0.2644 0.5013 0.7734 0.049 Uiso 1 1 calc R . .
C6 C 0.1033(3) 0.3494(2) 0.7386(2) 0.0292(6) Uani 1 1 d . . .
H6 H 0.0646 0.3845 0.7694 0.035 Uiso 1 1 calc R A .
C7 C 0.0690(3) 0.2407(2) 0.7654(2) 0.0296(6) Uani 1 1 d . A .
C8 C 0.0874(3) 0.2526(2) 0.8729(2) 0.0344(7) Uani 1 1 d . . .
C9 C 0.0537(4) 0.1409(3) 0.8969(3) 0.0495(9) Uani 1 1 d . A .
H9A H -0.0311 0.0863 0.8634 0.074 Uiso 1 1 calc R . .
H9B H 0.0701 0.1535 0.9669 0.074 Uiso 1 1 calc R . .
H9C H 0.1008 0.1113 0.8760 0.074 Uiso 1 1 calc R . .
C10 C 0.0140(3) 0.2969(3) 0.9097(2) 0.0411(8) Uani 1 1 d . A .
H10A H -0.0708 0.2450 0.8735 0.062 Uiso 1 1 calc R . .
H10B H 0.0384 0.3717 0.9006 0.062 Uiso 1 1 calc R . .
H10C H 0.0274 0.3023 0.9786 0.062 Uiso 1 1 calc R . .
C11 C 0.0412(3) 0.1468(3) 0.7026(2) 0.0361(7) Uani 1 1 d . . .
H11 H 0.0194 0.0814 0.7243 0.043 Uiso 1 1 calc R A .
C12 C 0.0414(3) 0.1354(3) 0.6009(2) 0.0442(9) Uani 1 1 d . A .
H12A H -0.0377 0.0723 0.5580 0.053 Uiso 1 1 calc R . .
H12B H 0.1007 0.1144 0.5937 0.053 Uiso 1 1 calc R . .
C13 C 0.0691(3) 0.2398(3) 0.5658(2) 0.0373(7) Uani 1 1 d . . .
H13 H 0.1547 0.2769 0.5699 0.045 Uiso 1 1 calc R A .
C14 C 0.0561(3) 0.3308(2) 0.6286(2) 0.0318(7) Uani 1 1 d . A .
C15 C 0.1339(4) 0.4429(3) 0.6105(3) 0.0595(11) Uani 1 1 d . . .
H15 H 0.2013 0.4534 0.5926 0.071 Uiso 1 1 calc R A .
C16 C -0.0710(3) 0.3109(3) 0.5993(2) 0.0357(7) Uani 1 1 d . . .
C17 C -0.1328(3) 0.2840(3) 0.4925(2) 0.0420(8) Uani 1 1 d . A .
H17A H -0.0912 0.3501 0.4692 0.050 Uiso 1 1 calc R . .
H17B H -0.2160 0.2652 0.4812 0.050 Uiso 1 1 calc R . .
C18 C -0.1307(3) 0.1833(2) 0.4381(2) 0.0303(7) Uani 1 1 d . . .
C19 C -0.0003(3) 0.2157(3) 0.4621(2) 0.0349(7) Uani 1 1 d . A .
C20 C 0.0104(3) 0.1573(3) 0.3729(2) 0.0471(9) Uani 1 1 d . . .
H20 H 0.0605 0.1223 0.3797 0.057 Uiso 1 1 calc R A .
C21 C -0.1089(3) 0.0970(3) 0.2963(2) 0.0383(8) Uani 1 1 d . A .
H21 H -0.1517 0.0152 0.2932 0.046 Uiso 1 1 calc R . .
C22 C -0.1769(3) 0.1507(3) 0.3273(2) 0.0369(7) Uani 1 1 d . A .
H22A H -0.2638 0.0963 0.3020 0.044 Uiso 1 1 calc R . .
H22B H -0.1593 0.2181 0.3043 0.044 Uiso 1 1 calc R . .
C23 C -0.2070(3) 0.0804(3) 0.4695(2) 0.0400(8) Uani 1 1 d . A .
H23A H -0.2028 0.0159 0.4392 0.060 Uiso 1 1 calc R . .
H23B H -0.2898 0.0619 0.4495 0.060 Uiso 1 1 calc R . .
H23C H -0.1770 0.0978 0.5400 0.060 Uiso 1 1 calc R . .
C24 C -0.1870(4) 0.0401(3) 0.1248(3) 0.0459(9) Uani 1 1 d . . .
C25 C -0.1569(4) 0.0561(4) 0.0342(3) 0.0632(11) Uani 1 1 d . . .
H25A H -0.2001 -0.0170 -0.0152 0.095 Uiso 1 1 calc R . .
H25B H -0.0711 0.0886 0.0478 0.095 Uiso 1 1 calc R . .
H25C H -0.1799 0.1071 0.0107 0.095 Uiso 1 1 calc R . .
C26 C 0.0679(4) 0.2831(3) 0.4026(3) 0.0558(10) Uani 1 1 d . A .
H26A H 0.0316 0.3166 0.3626 0.067 Uiso 1 1 calc R . .
H26B H 0.1558 0.3289 0.4305 0.067 Uiso 1 1 calc R . .
O1A O 0.4055(2) 0.1636(2) 0.16046(18) 0.0544(7) Uani 1 1 d . . .
O2A O 0.5550(3) 0.1682(3) 0.2735(2) 0.0777(10) Uani 1 1 d . . .
O3B O 0.5820(6) 0.5279(5) 0.6428(5) 0.0585(15) Uani 0.527(4) 1 d P C 2
O4B O 0.3359(5) 0.2637(6) 0.5799(5) 0.0569(14) Uani 0.527(4) 1 d PD C 2
O3A O 0.6332(7) 0.5481(5) 0.6062(5) 0.0585(15) Uani 0.473(4) 1 d P C 1
O4A O 0.3591(6) 0.3232(7) 0.5596(5) 0.0569(14) Uani 0.473(4) 1 d PD C 1
O5A O 0.7996(2) 0.35773(19) 0.97513(18) 0.0545(7) Uani 1 1 d . . .
O6A O 0.7195(3) 0.2188(3) 1.0403(2) 0.0882(11) Uani 1 1 d . . .
C1A C 0.4965(19) 0.1774(18) 0.1232(15) 0.071(4) Uani 0.470(13) 1 d P D 1
H1E H 0.5314 0.2507 0.1083 0.086 Uiso 0.470(13) 1 calc PR D 1
H1F H 0.4639 0.1166 0.0625 0.086 Uiso 0.470(13) 1 calc PR D 1
C2A C 0.5891(15) 0.1738(16) 0.1938(11) 0.065(3) Uani 0.470(13) 1 d P D 1
H2E H 0.5935 0.1067 0.1692 0.077 Uiso 0.470(13) 1 calc PR D 1
H2F H 0.6679 0.2424 0.2081 0.077 Uiso 0.470(13) 1 calc PR D 1
C1B C 0.4625(17) 0.1191(15) 0.1014(13) 0.071(4) Uani 0.530(13) 1 d P D 2
H1G H 0.4019 0.0462 0.0525 0.086 Uiso 0.530(13) 1 calc PR D 2
H1H H 0.5064 0.1737 0.0685 0.086 Uiso 0.530(13) 1 calc PR D 2
C2B C 0.5407(13) 0.1058(14) 0.1718(10) 0.065(3) Uani 0.530(13) 1 d P D 2
H2G H 0.6192 0.1373 0.1617 0.077 Uiso 0.530(13) 1 calc PR D 2
H2H H 0.5084 0.0247 0.1659 0.077 Uiso 0.530(13) 1 calc PR D 2
C3A C 0.4644(3) 0.1965(3) 0.2618(3) 0.0478(9) Uani 1 1 d . D .
C4A C 0.5218(3) 0.3233(3) 0.3031(3) 0.0662(13) Uani 1 1 d . . .
H4A1 H 0.4600 0.3433 0.2866 0.079 Uiso 1 1 calc R D .
H4A2 H 0.5817 0.3624 0.2719 0.079 Uiso 1 1 calc R . .
C5A C 0.5820(3) 0.3657(3) 0.4122(3) 0.0619(12) Uani 1 1 d . D .
H5A1 H 0.6109 0.4472 0.4349 0.074 Uiso 1 1 calc R . .
H5A2 H 0.6515 0.3562 0.4286 0.074 Uiso 1 1 calc R . .
C6A C 0.4950(3) 0.3008(2) 0.4633(3) 0.0401(8) Uani 1 1 d . . .
H6A H 0.4263 0.3123 0.4440 0.048 Uiso 1 1 calc R D .
C7A C 0.4472(3) 0.1769(2) 0.4204(2) 0.0332(7) Uani 1 1 d . D .
C8A C 0.3759(3) 0.1299(2) 0.3125(2) 0.0374(8) Uani 1 1 d . . .
C9A C 0.2690(3) 0.1454(3) 0.2900(3) 0.0464(9) Uani 1 1 d . D .
H9A1 H 0.2134 0.1019 0.3218 0.051 Uiso 1 1 calc R . .
H9A2 H 0.2288 0.1188 0.2199 0.051 Uiso 1 1 calc R . .
H9A3 H 0.2961 0.2255 0.3137 0.051 Uiso 1 1 calc R . .
C10A C 0.3272(4) 0.0028(3) 0.2724(3) 0.0609(11) Uani 1 1 d . D .
H10D H 0.3938 -0.0102 0.2807 0.067 Uiso 1 1 calc R . .
H10E H 0.2815 -0.0229 0.2035 0.067 Uiso 1 1 calc R . .
H10F H 0.2755 -0.0393 0.3075 0.067 Uiso 1 1 calc R . .
C11A C 0.4805(3) 0.1198(3) 0.4707(2) 0.0448(9) Uani 1 1 d . . .
H11A H 0.4475 0.0423 0.4393 0.054 Uiso 1 1 calc R D .
C12A C 0.5646(3) 0.1649(3) 0.5718(2) 0.0441(9) Uani 1 1 d . D .
H12C H 0.6307 0.1517 0.5714 0.053 Uiso 1 1 calc R . .
H12D H 0.5222 0.1215 0.6122 0.053 Uiso 1 1 calc R . .
C13A C 0.6173(3) 0.2902(2) 0.6188(2) 0.0328(7) Uani 1 1 d . . .
H13A H 0.6954 0.3306 0.6072 0.039 Uiso 1 1 calc R D .
C14A C 0.5441(2) 0.3411(2) 0.5754(2) 0.0454(8) Uani 1 1 d D C .
C15A C 0.6429(9) 0.4634(3) 0.5878(9) 0.046(2) Uani 0.473(4) 1 d PD C 1
H15A H 0.7160 0.4749 0.5810 0.055 Uiso 0.473(4) 1 calc PR C 1
C16A C 0.4507(5) 0.3459(6) 0.6186(4) 0.0454(8) Uani 0.473(4) 1 d PD C 1
C17A C 0.4987(8) 0.3643(7) 0.7287(5) 0.0800(10) Uani 0.473(4) 1 d PD C 1
H17C H 0.4347 0.3569 0.7553 0.096 Uiso 0.473(4) 1 calc PR C 1
H17D H 0.5652 0.4436 0.7571 0.096 Uiso 0.473(4) 1 calc PR C 1
C15B C 0.6209(8) 0.4711(2) 0.6190(8) 0.046(2) Uani 0.527(4) 1 d PD C 2
H15B H 0.7035 0.5074 0.6272 0.055 Uiso 0.527(4) 1 calc PR C 2
C16B C 0.4444(4) 0.3074(5) 0.6225(4) 0.0454(8) Uani 0.527(4) 1 d PD C 2
C17B C 0.4692(7) 0.3426(7) 0.7330(4) 0.0800(10) Uani 0.527(4) 1 d PD C 2
H17E H 0.5151 0.4257 0.7605 0.096 Uiso 0.527(4) 1 calc PR C 2
H17F H 0.3945 0.3105 0.7493 0.096 Uiso 0.527(4) 1 calc PR C 2
C18A C 0.5435(3) 0.2896(4) 0.7677(3) 0.0800(10) Uani 1 1 d D . .
C19A C 0.6454(3) 0.3206(2) 0.7274(2) 0.0346(7) Uani 1 1 d . C .
C20A C 0.7419(3) 0.3190(3) 0.8006(2) 0.0429(8) Uani 1 1 d . . .
H20A H 0.7883 0.2874 0.7781 0.052 Uiso 1 1 calc R C .
C21A C 0.7003(4) 0.2918(3) 0.8839(3) 0.0526(10) Uani 1 1 d . C .
H21A H 0.6655 0.2094 0.8770 0.063 Uiso 1 1 calc R . .
C22A C 0.6039(4) 0.3207(4) 0.8776(3) 0.0737(14) Uani 1 1 d . C .
H22C H 0.6387 0.4019 0.9088 0.088 Uiso 1 1 calc R . .
H22D H 0.5466 0.2758 0.9086 0.088 Uiso 1 1 calc R . .
C23A C 0.4495(3) 0.1624(4) 0.7349(3) 0.0800(10) Uani 1 1 d . C 1
H23D H 0.3963 0.1468 0.7740 0.088 Uiso 1 1 calc R C 1
H23E H 0.4894 0.1195 0.7434 0.088 Uiso 1 1 calc R C 1
H23F H 0.4031 0.1401 0.6667 0.088 Uiso 1 1 calc R C 1
C24A C 0.7987(4) 0.3097(3) 1.0460(3) 0.0509(9) Uani 1 1 d . . .
C25A C 0.9071(4) 0.3802(3) 1.1314(3) 0.0580(10) Uani 1 1 d . . .
H25D H 0.8856 0.4038 1.1862 0.064 Uiso 1 1 calc R . .
H25E H 0.9633 0.4470 1.1168 0.064 Uiso 1 1 calc R . .
H25F H 0.9441 0.3365 1.1480 0.064 Uiso 1 1 calc R . .
C26A C 0.7603(3) 0.4285(3) 0.7858(3) 0.0423(8) Uani 1 1 d . C .
H26C H 0.8174 0.4663 0.7521 0.051 Uiso 1 1 calc R . .
H26D H 0.7578 0.4802 0.8374 0.051 Uiso 1 1 calc R . .

loop_
_atom_site_aniso_label
_atom_site_aniso_U_11
_atom_site_aniso_U_22
_atom_site_aniso_U_33
_atom_site_aniso_U_23
_atom_site_aniso_U_13
_atom_site_aniso_U_12
O1 0.0513(14) 0.0463(13) 0.0359(13) 0.0063(10) 0.0040(11) 0.0337(12)
O2 0.0630(16) 0.0679(16) 0.0457(15) 0.0159(12) 0.0163(12) 0.0530(14)
O3 0.131(3) 0.0350(15) 0.066(2) 0.0222(14) 0.0000(19) 0.0277(17)
O4 0.0617(17) 0.115(2) 0.0345(14) 0.0134(14) 0.0165(13) 0.0688(18)
O5 0.0574(16) 0.0581(15) 0.0330(14) 0.0125(12) 0.0245(12) 0.0271(13)
O6 0.0675(18) 0.0476(14) 0.0332(14) 0.0107(11) 0.0163(12) 0.0300(14)
C1 0.047(4) 0.046(4) 0.047(3) 0.005(4) -0.003(3) 0.030(3)
C1' 0.047(4) 0.046(4) 0.047(3) 0.005(4) -0.003(3) 0.030(3)
C2 0.0355(19) 0.047(2) 0.056(2) 0.0012(17) -0.0048(17) 0.0243(17)
C3 0.0407(19) 0.0375(17) 0.0365(18) 0.0078(14) 0.0097(15) 0.0273(15)
C4 0.0323(18) 0.0351(17) 0.042(2) 0.0053(15) 0.0040(15) 0.0142(15)
C5 0.0360(19) 0.0279(16) 0.049(2) 0.0092(15) 0.0114(16) 0.0105(14)
C6 0.0295(16) 0.0235(14) 0.0335(17) 0.0072(12) 0.0103(13) 0.0130(12)
C7 0.0273(16) 0.0258(14) 0.0371(17) 0.0095(13) 0.0094(13) 0.0151(13)
C8 0.0407(18) 0.0303(15) 0.0362(18) 0.0105(13) 0.0108(14) 0.0217(14)
C9 0.067(2) 0.0412(19) 0.047(2) 0.0222(17) 0.0201(19) 0.0295(19)
C10 0.0424(19) 0.050(2) 0.042(2) 0.0177(16) 0.0174(16) 0.0288(17)
C11 0.0409(18) 0.0297(15) 0.0398(19) 0.0088(14) 0.0076(15) 0.0224(14)
C12 0.057(2) 0.048(2) 0.0381(19) 0.0035(15) 0.0042(16) 0.0418(18)
C13 0.0292(17) 0.0474(19) 0.0365(18) 0.0067(15) 0.0118(14) 0.0218(15)
C14 0.0318(17) 0.0227(14) 0.0360(17) 0.0076(13) 0.0132(14) 0.0098(13)
C15 0.075(3) 0.0347(19) 0.043(2) 0.0130(17) 0.018(2) 0.0096(19)
C16 0.050(2) 0.0404(17) 0.0337(18) 0.0118(14) 0.0148(15) 0.0358(16)
C17 0.055(2) 0.054(2) 0.0374(19) 0.0162(16) 0.0151(16) 0.0428(18)
C18 0.0347(17) 0.0369(16) 0.0288(16) 0.0122(13) 0.0136(13) 0.0235(14)
C19 0.0354(18) 0.0409(17) 0.0328(18) 0.0117(14) 0.0175(14) 0.0200(15)
C20 0.045(2) 0.062(2) 0.041(2) 0.0118(18) 0.0213(17) 0.0312(19)
C21 0.047(2) 0.0498(19) 0.0309(18) 0.0151(15) 0.0213(15) 0.0299(17)
C22 0.0452(19) 0.0468(19) 0.0314(17) 0.0158(15) 0.0166(15) 0.0304(16)
C23 0.0370(18) 0.0399(18) 0.0340(18) 0.0092(15) 0.0109(15) 0.0138(15)
C24 0.069(3) 0.047(2) 0.036(2) 0.0166(17) 0.026(2) 0.036(2)
C25 0.097(3) 0.066(3) 0.037(2) 0.0203(19) 0.035(2) 0.043(3)
C26 0.048(2) 0.059(2) 0.051(2) 0.0206(19) 0.0271(19) 0.0146(19)
O1A 0.0522(15) 0.0872(19) 0.0593(16) 0.0470(15) 0.0269(13) 0.0520(15)
O2A 0.078(2) 0.170(3) 0.0635(18) 0.076(2) 0.0467(16) 0.103(2)
O3B 0.070(4) 0.029(2) 0.069(4) 0.005(2) -0.003(2) 0.033(3)
O4B 0.034(2) 0.084(5) 0.053(3) 0.006(3) 0.0095(18) 0.036(3)
O3A 0.070(4) 0.029(2) 0.069(4) 0.005(2) -0.003(2) 0.033(3)
O4A 0.034(2) 0.084(5) 0.053(3) 0.006(3) 0.0095(18) 0.036(3)
O5A 0.0738(18) 0.0380(13) 0.0442(15) 0.0073(12) 0.0184(14) 0.0248(13)
O6A 0.071(2) 0.084(2) 0.094(3) 0.050(2) 0.0248(19) 0.0229(19)
C1A 0.063(10) 0.132(14) 0.041(7) 0.018(8) 0.017(6) 0.068(11)
C2A 0.073(9) 0.125(10) 0.045(6) 0.044(8) 0.031(6) 0.077(8)
C1B 0.063(10) 0.132(14) 0.041(7) 0.018(8) 0.017(6) 0.068(11)
C2B 0.073(9) 0.125(10) 0.045(6) 0.044(8) 0.031(6) 0.077(8)
C3A 0.041(2) 0.075(3) 0.057(2) 0.046(2) 0.0238(17) 0.0416(19)
C4A 0.037(2) 0.068(3) 0.084(3) 0.057(2) 0.007(2) 0.0154(19)
C5A 0.0314(19) 0.044(2) 0.090(3) 0.045(2) -0.0011(19) 0.0059(16)
C6A 0.0273(16) 0.0204(14) 0.068(2) 0.0115(15) 0.0027(15) 0.0148(13)
C7A 0.0336(17) 0.0235(14) 0.049(2) 0.0127(14) 0.0223(15) 0.0158(13)
C8A 0.0446(19) 0.0259(15) 0.053(2) 0.0170(15) 0.0236(16) 0.0224(15)
C9A 0.0268(17) 0.0397(18) 0.058(2) 0.0000(17) 0.0088(16) 0.0122(15)
C10A 0.103(3) 0.039(2) 0.047(2) 0.0108(17) 0.026(2) 0.042(2)
C11A 0.081(3) 0.0242(15) 0.043(2) 0.0151(14) 0.0304(19) 0.0317(17)
C12A 0.080(3) 0.0313(16) 0.0384(19) 0.0143(14) 0.0271(18) 0.0373(18)
C13A 0.0346(17) 0.0263(14) 0.050(2) 0.0175(14) 0.0194(15) 0.0209(13)
C14A 0.0321(13) 0.0264(14) 0.0704(19) -0.0083(13) -0.0026(12) 0.0239(12)
C15A 0.061(4) 0.0206(18) 0.043(7) -0.011(2) -0.014(3) 0.030(2)
C16A 0.0321(13) 0.0264(14) 0.0704(19) -0.0083(13) -0.0026(12) 0.0239(12)
C17A 0.0324(15) 0.100(2) 0.0568(17) -0.0227(15) 0.0160(13) 0.0081(13)
C15B 0.061(4) 0.0206(18) 0.043(7) -0.011(2) -0.014(3) 0.030(2)
C16B 0.0321(13) 0.0264(14) 0.0704(19) -0.0083(13) -0.0026(12) 0.0239(12)
C17B 0.0324(15) 0.100(2) 0.0568(17) -0.0227(15) 0.0160(13) 0.0081(13)
C18A 0.0324(15) 0.100(2) 0.0568(17) -0.0227(15) 0.0160(13) 0.0081(13)
C19A 0.0374(18) 0.0239(14) 0.047(2) 0.0074(13) 0.0195(15) 0.0171(14)
C20A 0.061(2) 0.0428(19) 0.047(2) 0.0182(16) 0.0257(18) 0.0379(18)
C21A 0.067(3) 0.0343(18) 0.045(2) 0.0073(16) 0.026(2) 0.0150(18)
C22A 0.041(2) 0.087(3) 0.047(3) -0.016(2) 0.0188(19) 0.007(2)
C23A 0.0324(15) 0.100(2) 0.0568(17) -0.0227(15) 0.0160(13) 0.0081(13)
C24A 0.061(3) 0.049(2) 0.063(3) 0.023(2) 0.032(2) 0.037(2)
C25A 0.069(3) 0.052(2) 0.061(3) 0.014(2) 0.019(2) 0.039(2)
C26A 0.0355(18) 0.0340(17) 0.056(2) 0.0177(16) 0.0066(16) 0.0191(15)

loop_
_atom_type_symbol
_atom_type_description
_atom_type_scat_dispersion_real
_atom_type_scat_dispersion_imag
_atom_type_scat_source
C C 0.0033 0.0016 'International Tables Vol C Tables 4.2.6.8 and 6.1.1.4'
H H 0.0000 0.0000 'International Tables Vol C Tables 4.2.6.8 and 6.1.1.4'
O O 0.0106 0.0060 'International Tables Vol C Tables 4.2.6.8 and 6.1.1.4'

loop_
_geom_angle_atom_site_label_1
_geom_angle_atom_site_label_2
_geom_angle_atom_site_label_3
_geom_angle
_geom_angle_site_symmetry_1
_geom_angle_site_symmetry_3
_geom_angle_publ_flag
C3 O1 C1' 107.2(3) . . ?
C3 O1 C1 108.6(5) . . ?
C2 O2 C3 108.2(2) . . ?
C24 O5 C21 116.7(3) . . ?
O1 C1 C2 100.9(6) . . ?
O1 C1 H1A 111.6 . . ?
C2 C1 H1A 111.6 . . ?
O1 C1 H1B 111.6 . . ?
C2 C1 H1B 111.6 . . ?
H1A C1 H1B 109.4 . . ?
O1 C1' C2 104.3(4) . . ?
O1 C1' H1C 110.9 . . ?
C2 C1' H1C 110.9 . . ?
O1 C1' H1D 110.9 . . ?
C2 C1' H1D 110.9 . . ?
H1C C1' H1D 108.9 . . ?
O2 C2 C1' 105.6(3) . . ?
O2 C2 C1 109.6(4) . . ?
O2 C2 H2A 109.8 . . ?
C1' C2 H2A 134.8 . . ?
C1 C2 H2A 109.8 . . ?
O2 C2 H2B 109.8 . . ?
C1' C2 H2B 84.7 . . ?
C1 C2 H2B 109.8 . . ?
H2A C2 H2B 108.2 . . ?
O2 C3 O1 106.6(2) . . ?
O2 C3 C4 108.9(3) . . ?
O1 C3 C4 108.5(2) . . ?
O2 C3 C8 109.2(2) . . ?
O1 C3 C8 110.0(3) . . ?
C4 C3 C8 113.3(2) . . ?
C5 C4 C3 112.8(3) . . ?
C5 C4 H4A 109.0 . . ?
C3 C4 H4A 109.0 . . ?
C5 C4 H4B 109.0 . . ?
C3 C4 H4B 109.0 . . ?
H4A C4 H4B 107.8 . . ?
C4 C5 C6 109.7(3) . . ?
C4 C5 H5A 109.7 . . ?
C6 C5 H5A 109.7 . . ?
C4 C5 H5B 109.7 . . ?
C6 C5 H5B 109.7 . . ?
H5A C5 H5B 108.2 . . ?
C7 C6 C5 107.0(2) . . ?
C7 C6 C14 113.2(2) . . ?
C5 C6 C14 116.4(2) . . ?
C7 C6 H6 106.6 . . ?
C5 C6 H6 106.6 . . ?
C14 C6 H6 106.6 . . ?
C11 C7 C6 122.0(3) . . ?
C11 C7 C8 122.9(3) . . ?
C6 C7 C8 114.5(2) . . ?
C7 C8 C9 112.6(3) . . ?
C7 C8 C10 112.1(2) . . ?
C9 C8 C10 107.3(3) . . ?
C7 C8 C3 105.4(2) . . ?
C9 C8 C3 109.2(3) . . ?
C10 C8 C3 110.2(2) . . ?
C8 C9 H9A 109.5 . . ?
C8 C9 H9B 109.5 . . ?
H9A C9 H9B 109.5 . . ?
C8 C9 H9C 109.5 . . ?
H9A C9 H9C 109.5 . . ?
H9B C9 H9C 109.5 . . ?
C8 C10 H10A 109.5 . . ?
C8 C10 H10B 109.5 . . ?
H10A C10 H10B 109.5 . . ?
C8 C10 H10C 109.5 . . ?
H10A C10 H10C 109.5 . . ?
H10B C10 H10C 109.5 . . ?
C7 C11 C12 125.5(3) . . ?
C7 C11 H11 117.3 . . ?
C12 C11 H11 117.3 . . ?
C11 C12 C13 116.2(3) . . ?
C11 C12 H12A 108.2 . . ?
C13 C12 H12A 108.2 . . ?
C11 C12 H12B 108.2 . . ?
C13 C12 H12B 108.2 . . ?
H12A C12 H12B 107.4 . . ?
C19 C13 C12 115.0(3) . . ?
C19 C13 C14 107.3(2) . . ?
C12 C13 C14 115.1(3) . . ?
C19 C13 H13 106.2 . . ?
C12 C13 H13 106.2 . . ?
C14 C13 H13 106.2 . . ?
C15 C14 C16 105.4(3) . . ?
C15 C14 C6 106.0(2) . . ?
C16 C14 C6 110.4(2) . . ?
C15 C14 C13 106.8(3) . . ?
C16 C14 C13 114.0(2) . . ?
C6 C14 C13 113.6(2) . . ?
O3 C15 C14 123.5(4) . . ?
O3 C15 H15 118.3 . . ?
C14 C15 H15 118.3 . . ?
O4 C16 C17 122.4(3) . . ?
O4 C16 C14 120.8(3) . . ?
C17 C16 C14 116.7(3) . . ?
C16 C17 C18 108.4(2) . . ?
C16 C17 H17A 110.0 . . ?
C18 C17 H17A 110.0 . . ?
C16 C17 H17B 110.0 . . ?
C18 C17 H17B 110.0 . . ?
H17A C17 H17B 108.4 . . ?
C19 C18 C17 107.5(3) . . ?
C19 C18 C22 104.1(2) . . ?
C17 C18 C22 116.5(2) . . ?
C19 C18 C23 113.5(2) . . ?
C17 C18 C23 107.7(3) . . ?
C22 C18 C23 107.8(3) . . ?
C13 C19 C26 116.8(3) . . ?
C13 C19 C20 126.6(3) . . ?
C13 C19 C18 118.1(2) . . ?
C26 C19 C18 116.3(3) . . ?
C20 C19 C18 106.8(3) . . ?
C21 C20 C26 114.0(3) . . ?
C21 C20 C19 107.4(3) . . ?
C21 C20 H20 120.2 . . ?
C26 C20 H20 120.2 . . ?
C19 C20 H20 120.2 . . ?
O5 C21 C20 109.0(3) . . ?
O5 C21 C22 112.7(2) . . ?
C20 C21 C22 106.0(3) . . ?
O5 C21 H21 109.7 . . ?
C20 C21 H21 109.7 . . ?
C22 C21 H21 109.7 . . ?
C21 C22 C18 103.6(2) . . ?
C21 C22 H22A 111.0 . . ?
C18 C22 H22A 111.0 . . ?
C21 C22 H22B 111.0 . . ?
C18 C22 H22B 111.0 . . ?
H22A C22 H22B 109.0 . . ?
C18 C23 H23A 109.5 . . ?
C18 C23 H23B 109.5 . . ?
H23A C23 H23B 109.5 . . ?
C18 C23 H23C 109.5 . . ?
H23A C23 H23C 109.5 . . ?
H23B C23 H23C 109.5 . . ?
O6 C24 O5 123.3(3) . . ?
O6 C24 C25 125.2(4) . . ?
O5 C24 C25 111.6(4) . . ?
C24 C25 H25A 109.5 . . ?
C24 C25 H25B 109.5 . . ?
H25A C25 H25B 109.5 . . ?
C24 C25 H25C 109.5 . . ?
H25A C25 H25C 109.5 . . ?
H25B C25 H25C 109.5 . . ?
C20 C26 H26A 117.7 . . ?
C19 C26 H26A 117.7 . . ?
C20 C26 H26B 117.7 . . ?
C19 C26 H26B 117.7 . . ?
H26A C26 H26B 114.8 . . ?
C1A O1A C3A 101.9(9) . . ?
C3A O1A C1B 112.4(7) . . ?
C2A O2A C3A 107.6(6) . . ?
C3A O2A C2B 107.1(5) . . ?
C24A O5A C21A 117.4(3) . . ?
O1A C1A C2A 109.9(17) . . ?
O1A C1A H1E 109.7 . . ?
C2A C1A H1E 109.7 . . ?
O1A C1A H1F 109.7 . . ?
C2A C1A H1F 109.7 . . ?
H1E C1A H1F 108.2 . . ?
O2A C2A C1A 104.7(13) . . ?
O2A C2A H2E 110.8 . . ?
C1A C2A H2E 110.8 . . ?
O2A C2A H2F 110.8 . . ?
C1A C2A H2F 110.8 . . ?
H2E C2A H2F 108.9 . . ?
C2B C1B O1A 103.1(12) . . ?
C2B C1B H1G 111.1 . . ?
O1A C1B H1G 111.2 . . ?
C2B C1B H1H 111.1 . . ?
O1A C1B H1H 111.1 . . ?
H1G C1B H1H 109.1 . . ?
C1B C2B O2A 109.0(10) . . ?
C1B C2B H2G 109.9 . . ?
O2A C2B H2G 109.9 . . ?
C1B C2B H2H 109.9 . . ?
O2A C2B H2H 109.9 . . ?
H2G C2B H2H 108.3 . . ?
O1A C3A O2A 106.4(3) . . ?
O1A C3A C4A 109.8(3) . . ?
O2A C3A C4A 109.5(3) . . ?
O1A C3A C8A 110.3(3) . . ?
O2A C3A C8A 109.0(2) . . ?
C4A C3A C8A 111.6(3) . . ?
C3A C4A C5A 113.7(3) . . ?
C3A C4A H4A1 108.8 . . ?
C5A C4A H4A1 108.8 . . ?
C3A C4A H4A2 108.8 . . ?
C5A C4A H4A2 108.8 . . ?
H4A1 C4A H4A2 107.7 . . ?
C4A C5A C6A 110.7(3) . . ?
C4A C5A H5A1 109.5 . . ?
C6A C5A H5A1 109.5 . . ?
C4A C5A H5A2 109.5 . . ?
C6A C5A H5A2 109.5 . . ?
H5A1 C5A H5A2 108.1 . . ?
C7A C6A C5A 107.0(3) . . ?
C7A C6A C14A 114.0(2) . . ?
C5A C6A C14A 115.6(3) . . ?
C7A C6A H6A 106.5 . . ?
C5A C6A H6A 106.5 . . ?
C14A C6A H6A 106.5 . . ?
C11A C7A C6A 120.9(3) . . ?
C11A C7A C8A 123.5(3) . . ?
C6A C7A C8A 114.9(2) . . ?
C7A C8A C9A 112.0(3) . . ?
C7A C8A C10A 113.0(3) . . ?
C9A C8A C10A 106.8(3) . . ?
C7A C8A C3A 105.3(3) . . ?
C9A C8A C3A 110.5(3) . . ?
C10A C8A C3A 109.2(3) . . ?
C8A C9A H9A1 109.5 . . ?
C8A C9A H9A2 109.5 . . ?
H9A1 C9A H9A2 109.5 . . ?
C8A C9A H9A3 109.5 . . ?
H9A1 C9A H9A3 109.5 . . ?
H9A2 C9A H9A3 109.5 . . ?
C8A C10A H10D 109.5 . . ?
C8A C10A H10E 109.5 . . ?
H10D C10A H10E 109.5 . . ?
C8A C10A H10F 109.5 . . ?
H10D C10A H10F 109.5 . . ?
H10E C10A H10F 109.5 . . ?
C7A C11A C12A 126.7(3) . . ?
C7A C11A H11A 116.7 . . ?
C12A C11A H11A 116.7 . . ?
C11A C12A C13A 114.9(2) . . ?
C11A C12A H12C 108.5 . . ?
C13A C12A H12C 108.5 . . ?
C11A C12A H12D 108.5 . . ?
C13A C12A H12D 108.5 . . ?
H12C C12A H12D 107.5 . . ?
C19A C13A C12A 113.6(2) . . ?
C19A C13A C14A 108.9(2) . . ?
C12A C13A C14A 115.4(3) . . ?
C19A C13A H13A 106.1 . . ?
C12A C13A H13A 106.1 . . ?
C14A C13A H13A 106.1 . . ?
C16A C14A C15B 86.9(4) . . ?
C16A C14A C15A 108.6(4) . . ?
C15B C14A C16B 102.8(4) . . ?
C15A C14A C16B 125.6(4) . . ?
C16A C14A C13A 120.7(4) . . ?
C15B C14A C13A 108.0(5) . . ?
C15A C14A C13A 102.1(6) . . ?
C16B C14A C13A 104.8(3) . . ?
C16A C14A C6A 111.2(3) . . ?
C15B C14A C6A 114.2(5) . . ?
C15A C14A C6A 98.0(5) . . ?
C16B C14A C6A 113.0(3) . . ?
C13A C14A C6A 113.1(2) . . ?
O3A C15A C14A 124.6(8) . . ?
O3A C15A H15A 117.7 . . ?
C14A C15A H15A 117.7 . . ?
O4A C16A C14A 115.0(5) . . ?
O4A C16A C17A 137.8(5) . . ?
C14A C16A C17A 106.6(5) . . ?
C16A C17A C18A 121.0(6) . . ?
C16A C17A H17C 107.1 . . ?
C18A C17A H17C 107.1 . . ?
C16A C17A H17D 107.1 . . ?
C18A C17A H17D 107.1 . . ?
H17C C17A H17D 106.8 . . ?
O3B C15B C14A 123.6(7) . . ?
O3B C15B H15B 118.2 . . ?
C14A C15B H15B 118.2 . . ?
O4B C16B C17B 109.1(5) . . ?
O4B C16B C14A 126.7(5) . . ?
C17B C16B C14A 123.4(5) . . ?
C18A C17B C16B 100.6(4) . . ?
C18A C17B H17E 111.6 . . ?
C16B C17B H17E 111.6 . . ?
C18A C17B H17F 111.6 . . ?
C16B C17B H17F 111.6 . . ?
H17E C17B H17F 109.4 . . ?
C19A C18A C23A 114.2(3) . . ?
C19A C18A C22A 103.7(3) . . ?
C23A C18A C22A 106.4(4) . . ?
C19A C18A C17B 112.5(4) . . ?
C23A C18A C17B 102.8(5) . . ?
C22A C18A C17B 117.5(4) . . ?
C19A C18A C17A 98.8(4) . . ?
C23A C18A C17A 114.7(5) . . ?
C22A C18A C17A 118.6(4) . . ?
C26A C19A C13A 116.7(3) . . ?
C13A C19A C20A 126.5(3) . . ?
C26A C19A C18A 115.8(3) . . ?
C13A C19A C18A 118.6(3) . . ?
C20A C19A C18A 106.5(3) . . ?
C21A C20A C26A 114.6(3) . . ?
C21A C20A C19A 107.9(3) . . ?
C21A C20A H20A 119.8 . . ?
C26A C20A H20A 119.8 . . ?
C19A C20A H20A 119.8 . . ?
O5A C21A C20A 110.3(3) . . ?
O5A C21A C22A 112.1(3) . . ?
C20A C21A C22A 105.1(3) . . ?
O5A C21A H21A 109.8 . . ?
C20A C21A H21A 109.8 . . ?
C22A C21A H21A 109.8 . . ?
C21A C22A C18A 103.3(3) . . ?
C21A C22A H22C 111.1 . . ?
C18A C22A H22C 111.1 . . ?
C21A C22A H22D 111.1 . . ?
C18A C22A H22D 111.1 . . ?
H22C C22A H22D 109.1 . . ?
C18A C23A H23D 109.5 . . ?
C18A C23A H23E 109.5 . . ?
C18A C23A H23F 109.5 . . ?
O6A C24A O5A 123.3(4) . . ?
O6A C24A C25A 124.1(4) . . ?
O5A C24A C25A 112.6(4) . . ?
C24A C25A H25D 109.5 . . ?
C24A C25A H25E 109.5 . . ?
H25D C25A H25E 109.5 . . ?
C24A C25A H25F 109.5 . . ?
H25D C25A H25F 109.5 . . ?
H25E C25A H25F 109.5 . . ?
C20A C26A H26C 117.7 . . ?
C19A C26A H26C 117.7 . . ?
C20A C26A H26D 117.7 . . ?
C19A C26A H26D 117.7 . . ?
H26C C26A H26D 114.8 . . ?

loop_
_geom_bond_atom_site_label_1
_geom_bond_atom_site_label_2
_geom_bond_distance
_geom_bond_site_symmetry_2
_geom_bond_publ_flag
O1 C3 1.438(4) . ?
O1 C1' 1.438(6) . ?
O1 C1 1.471(9) . ?
O2 C2 1.411(4) . ?
O2 C3 1.424(4) . ?
O3 C15 1.192(5) . ?
O4 C16 1.193(4) . ?
O5 C24 1.339(4) . ?
O5 C21 1.452(4) . ?
O6 C24 1.212(4) . ?
C1 C2 1.492(10) . ?
C1 H1A 0.9900 . ?
C1 H1B 0.9900 . ?
C1' C2 1.455(7) . ?
C1' H1C 0.9900 . ?
C1' H1D 0.9900 . ?
C2 H2A 0.9900 . ?
C2 H2B 0.9900 . ?
C3 C4 1.519(4) . ?
C3 C8 1.554(5) . ?
C4 C5 1.520(5) . ?
C4 H4A 0.9900 . ?
C4 H4B 0.9900 . ?
C5 C6 1.535(4) . ?
C5 H5A 0.9900 . ?
C5 H5B 0.9900 . ?
C6 C7 1.511(4) . ?
C6 C14 1.546(4) . ?
C6 H6 1.0000 . ?
C7 C11 1.328(4) . ?
C7 C8 1.526(4) . ?
C8 C9 1.532(4) . ?
C8 C10 1.538(4) . ?
C9 H9A 0.9800 . ?
C9 H9B 0.9800 . ?
C9 H9C 0.9800 . ?
C10 H10A 0.9800 . ?
C10 H10B 0.9800 . ?
C10 H10C 0.9800 . ?
C11 C12 1.488(5) . ?
C11 H11 0.9500 . ?
C12 C13 1.530(5) . ?
C12 H12A 0.9900 . ?
C12 H12B 0.9900 . ?
C13 C19 1.508(4) . ?
C13 C14 1.566(4) . ?
C13 H13 1.0000 . ?
C14 C15 1.528(4) . ?
C14 C16 1.546(4) . ?
C15 H15 0.9500 . ?
C16 C17 1.513(4) . ?
C17 C18 1.534(4) . ?
C17 H17A 0.9900 . ?
C17 H17B 0.9900 . ?
C18 C19 1.532(4) . ?
C18 C22 1.535(4) . ?
C18 C23 1.536(4) . ?
C19 C26 1.511(5) . ?
C19 C20 1.519(4) . ?
C20 C21 1.496(5) . ?
C20 C26 1.498(5) . ?
C20 H20 1.0000 . ?
C21 C22 1.530(4) . ?
C21 H21 1.0000 . ?
C22 H22A 0.9900 . ?
C22 H22B 0.9900 . ?
C23 H23A 0.9800 . ?
C23 H23B 0.9800 . ?
C23 H23C 0.9800 . ?
C24 C25 1.498(5) . ?
C25 H25A 0.9800 . ?
C25 H25B 0.9800 . ?
C25 H25C 0.9800 . ?
C26 H26A 0.9900 . ?
C26 H26B 0.9900 . ?
O1A C1A 1.39(2) . ?
O1A C3A 1.424(4) . ?
O1A C1B 1.521(18) . ?
O2A C2A 1.353(15) . ?
O2A C3A 1.433(4) . ?
O2A C2B 1.548(14) . ?
O3B C15B 1.192(10) . ?
O4B C16B 1.246(7) . ?
O3A C15A 1.251(10) . ?
O4A C16A 1.211(8) . ?
O5A C24A 1.324(4) . ?
O5A C21A 1.470(5) . ?
O6A C24A 1.192(5) . ?
C1A C2A 1.47(3) . ?
C1A H1E 0.9900 . ?
C1A H1F 0.9900 . ?
C2A H2E 0.9900 . ?
C2A H2F 0.9900 . ?
C1B C2B 1.41(2) . ?
C1B H1G 0.9900 . ?
C1B H1H 0.9900 . ?
C2B H2G 0.9900 . ?
C2B H2H 0.9900 . ?
C3A C4A 1.522(6) . ?
C3A C8A 1.548(5) . ?
C4A C5A 1.522(6) . ?
C4A H4A1 0.9900 . ?
C4A H4A2 0.9900 . ?
C5A C6A 1.533(5) . ?
C5A H5A1 0.9900 . ?
C5A H5A2 0.9900 . ?
C6A C7A 1.512(4) . ?
C6A C14A 1.553(5) . ?
C6A H6A 1.0000 . ?
C7A C11A 1.326(4) . ?
C7A C8A 1.531(5) . ?
C8A C9A 1.527(4) . ?
C8A C10A 1.543(4) . ?
C9A H9A1 0.9800 . ?
C9A H9A2 0.9800 . ?
C9A H9A3 0.9800 . ?
C10A H10D 0.9800 . ?
C10A H10E 0.9800 . ?
C10A H10F 0.9800 . ?
C11A C12A 1.497(5) . ?
C11A H11A 0.9500 . ?
C12A C13A 1.526(4) . ?
C12A H12C 0.9900 . ?
C12A H12D 0.9900 . ?
C13A C19A 1.514(4) . ?
C13A C14A 1.553(4) . ?
C13A H13A 1.0000 . ?
C14A C16A 1.5489(10) . ?
C14A C15B 1.5501(11) . ?
C14A C15A 1.5504(11) . ?
C14A C16B 1.5515(11) . ?
C15A H15A 0.9500 . ?
C16A C17A 1.5502(11) . ?
C17A C18A 1.5508(10) . ?
C17A H17C 0.9900 . ?
C17A H17D 0.9900 . ?
C15B H15B 0.9500 . ?
C16B C17B 1.5500(11) . ?
C17B C18A 1.5488(10) . ?
C17B H17E 0.9900 . ?
C17B H17F 0.9900 . ?
C18A C19A 1.513(5) . ?
C18A C23A 1.543(6) . ?
C18A C22A 1.544(6) . ?
C19A C26A 1.507(4) . ?
C19A C20A 1.513(5) . ?
C20A C21A 1.487(5) . ?
C20A C26A 1.493(4) . ?
C20A H20A 1.0000 . ?
C21A C22A 1.518(6) . ?
C21A H21A 1.0000 . ?
C22A H22C 0.9900 . ?
C22A H22D 0.9900 . ?
C23A H23D 0.9800 . ?
C23A H23E 0.9800 . ?
C23A H23F 0.9800 . ?
C24A C25A 1.480(6) . ?
C25A H25D 0.9800 . ?
C25A H25E 0.9800 . ?
C25A H25F 0.9800 . ?
C26A H26C 0.9900 . ?
C26A H26D 0.9900 . ?

loop_
_geom_torsion_atom_site_label_1
_geom_torsion_atom_site_label_2
_geom_torsion_atom_site_label_3
_geom_torsion_atom_site_label_4
_geom_torsion
_geom_torsion_site_symmetry_1
_geom_torsion_site_symmetry_2
_geom_torsion_site_symmetry_3
_geom_torsion_site_symmetry_4
_geom_torsion_publ_flag
C3 O1 C1 C2 -24.7(7) . . . . ?
C1' O1 C1 C2 67.6(9) . . . . ?
C3 O1 C1' C2 23.7(5) . . . . ?
C1 O1 C1' C2 -73.9(11) . . . . ?
C3 O2 C2 C1' 23.5(4) . . . . ?
C3 O2 C2 C1 -7.3(6) . . . . ?
O1 C1' C2 O2 -28.9(5) . . . . ?
O1 C1' C2 C1 73.5(10) . . . . ?
O1 C1 C2 O2 19.4(8) . . . . ?
O1 C1 C2 C1' -67.7(9) . . . . ?
C2 O2 C3 O1 -8.7(3) . . . . ?
C2 O2 C3 C4 108.3(3) . . . . ?
C2 O2 C3 C8 -127.5(3) . . . . ?
C1' O1 C3 O2 -9.8(4) . . . . ?
C1 O1 C3 O2 21.7(5) . . . . ?
C1' O1 C3 C4 -127.0(4) . . . . ?
C1 O1 C3 C4 -95.6(5) . . . . ?
C1' O1 C3 C8 108.5(4) . . . . ?
C1 O1 C3 C8 139.9(5) . . . . ?
O2 C3 C4 C5 68.1(3) . . . . ?
O1 C3 C4 C5 -176.1(3) . . . . ?
C8 C3 C4 C5 -53.6(4) . . . . ?
C3 C4 C5 C6 55.4(3) . . . . ?
C4 C5 C6 C7 -58.4(3) . . . . ?
C4 C5 C6 C14 173.9(2) . . . . ?
C5 C6 C7 C11 -106.5(3) . . . . ?
C14 C6 C7 C11 23.0(4) . . . . ?
C5 C6 C7 C8 64.5(3) . . . . ?
C14 C6 C7 C8 -166.0(2) . . . . ?
C11 C7 C8 C9 -7.9(4) . . . . ?
C6 C7 C8 C9 -178.9(3) . . . . ?
C11 C7 C8 C10 -129.1(3) . . . . ?
C6 C7 C8 C10 60.0(3) . . . . ?
C11 C7 C8 C3 111.0(3) . . . . ?
C6 C7 C8 C3 -59.9(3) . . . . ?
O2 C3 C8 C7 -69.3(3) . . . . ?
O1 C3 C8 C7 174.0(2) . . . . ?
C4 C3 C8 C7 52.4(3) . . . . ?
O2 C3 C8 C9 52.0(3) . . . . ?
O1 C3 C8 C9 -64.7(3) . . . . ?
C4 C3 C8 C9 173.6(3) . . . . ?
O2 C3 C8 C10 169.6(2) . . . . ?
O1 C3 C8 C10 52.9(3) . . . . ?
C4 C3 C8 C10 -68.8(3) . . . . ?
C6 C7 C11 C12 0.9(5) . . . . ?
C8 C7 C11 C12 -169.4(3) . . . . ?
C7 C11 C12 C13 -3.8(5) . . . . ?
C11 C12 C13 C19 -143.0(3) . . . . ?
C11 C12 C13 C14 -17.4(4) . . . . ?
C7 C6 C14 C15 -159.3(3) . . . . ?
C5 C6 C14 C15 -34.8(4) . . . . ?
C7 C6 C14 C16 87.1(3) . . . . ?
C5 C6 C14 C16 -148.4(2) . . . . ?
C7 C6 C14 C13 -42.4(3) . . . . ?
C5 C6 C14 C13 82.1(3) . . . . ?
C19 C13 C14 C15 -73.8(3) . . . . ?
C12 C13 C14 C15 156.7(3) . . . . ?
C19 C13 C14 C16 42.1(3) . . . . ?
C12 C13 C14 C16 -87.4(3) . . . . ?
C19 C13 C14 C6 169.7(2) . . . . ?
C12 C13 C14 C6 40.3(4) . . . . ?
C16 C14 C15 O3 30.9(5) . . . . ?
C6 C14 C15 O3 -86.2(4) . . . . ?
C13 C14 C15 O3 152.4(4) . . . . ?
C15 C14 C16 O4 -108.3(4) . . . . ?
C6 C14 C16 O4 5.7(4) . . . . ?
C13 C14 C16 O4 135.0(3) . . . . ?
C15 C14 C16 C17 69.8(3) . . . . ?
C6 C14 C16 C17 -176.2(2) . . . . ?
C13 C14 C16 C17 -47.0(4) . . . . ?
O4 C16 C17 C18 -128.1(3) . . . . ?
C14 C16 C17 C18 53.9(4) . . . . ?
C16 C17 C18 C19 -57.2(3) . . . . ?
C16 C17 C18 C22 -173.5(3) . . . . ?
C16 C17 C18 C23 65.4(3) . . . . ?
C12 C13 C19 C26 -137.4(3) . . . . ?
C14 C13 C19 C26 93.1(3) . . . . ?
C12 C13 C19 C20 -67.2(4) . . . . ?
C14 C13 C19 C20 163.3(3) . . . . ?
C12 C13 C19 C18 76.3(4) . . . . ?
C14 C13 C19 C18 -53.2(3) . . . . ?
C17 C18 C19 C13 62.8(3) . . . . ?
C22 C18 C19 C13 -173.1(3) . . . . ?
C23 C18 C19 C13 -56.2(4) . . . . ?
C17 C18 C19 C26 -83.7(3) . . . . ?
C22 C18 C19 C26 40.4(4) . . . . ?
C23 C18 C19 C26 157.3(3) . . . . ?
C17 C18 C19 C20 -147.2(3) . . . . ?
C22 C18 C19 C20 -23.0(3) . . . . ?
C23 C18 C19 C20 93.8(3) . . . . ?
C13 C19 C20 C21 149.6(3) . . . . ?
C26 C19 C20 C21 -108.1(3) . . . . ?
C18 C19 C20 C21 2.9(4) . . . . ?
C13 C19 C20 C26 -102.2(4) . . . . ?
C18 C19 C20 C26 111.0(3) . . . . ?
C24 O5 C21 C20 165.4(3) . . . . ?
C24 O5 C21 C22 -77.1(4) . . . . ?
C26 C20 C21 O5 75.8(3) . . . . ?
C19 C20 C21 O5 140.2(3) . . . . ?
C26 C20 C21 C22 -45.8(4) . . . . ?
C19 C20 C21 C22 18.6(4) . . . . ?
O5 C21 C22 C18 -152.0(3) . . . . ?
C20 C21 C22 C18 -32.8(3) . . . . ?
C19 C18 C22 C21 34.0(3) . . . . ?
C17 C18 C22 C21 152.1(3) . . . . ?
C23 C18 C22 C21 -86.8(3) . . . . ?
C21 O5 C24 O6 2.3(5) . . . . ?
C21 O5 C24 C25 -176.6(3) . . . . ?
C21 C20 C26 C19 96.9(3) . . . . ?
C13 C19 C26 C20 118.4(3) . . . . ?
C18 C19 C26 C20 -94.6(3) . . . . ?
C3A O1A C1A C2A 22.1(13) . . . . ?
C1B O1A C1A C2A -94(4) . . . . ?
C3A O2A C2A C1A -14.1(12) . . . . ?
C2B O2A C2A C1A 80.1(19) . . . . ?
O1A C1A C2A O2A -5.3(14) . . . . ?
C1A O1A C1B C2B 83(3) . . . . ?
C3A O1A C1B C2B 11.4(13) . . . . ?
O1A C1B C2B O2A -13.8(13) . . . . ?
C2A O2A C2B C1B -84(2) . . . . ?
C3A O2A C2B C1B 12.4(12) . . . . ?
C1A O1A C3A O2A -30.4(10) . . . . ?
C1B O1A C3A O2A -3.9(9) . . . . ?
C1A O1A C3A C4A 88.0(10) . . . . ?
C1B O1A C3A C4A 114.5(9) . . . . ?
C1A O1A C3A C8A -148.5(10) . . . . ?
C1B O1A C3A C8A -122.0(9) . . . . ?
C2A O2A C3A O1A 28.8(9) . . . . ?
C2B O2A C3A O1A -4.7(7) . . . . ?
C2A O2A C3A C4A -89.9(9) . . . . ?
C2B O2A C3A C4A -123.4(7) . . . . ?
C2A O2A C3A C8A 147.7(9) . . . . ?
C2B O2A C3A C8A 114.2(7) . . . . ?
O1A C3A C4A C5A 177.2(3) . . . . ?
O2A C3A C4A C5A -66.3(4) . . . . ?
C8A C3A C4A C5A 54.5(4) . . . . ?
C3A C4A C5A C6A -54.1(5) . . . . ?
C4A C5A C6A C7A 55.1(4) . . . . ?
C4A C5A C6A C14A -176.7(3) . . . . ?
C5A C6A C7A C11A 108.0(3) . . . . ?
C14A C6A C7A C11A -21.2(4) . . . . ?
C5A C6A C7A C8A -62.8(3) . . . . ?
C14A C6A C7A C8A 168.1(2) . . . . ?
C11A C7A C8A C9A 131.1(3) . . . . ?
C6A C7A C8A C9A -58.4(3) . . . . ?
C11A C7A C8A C10A 10.4(5) . . . . ?
C6A C7A C8A C10A -179.1(3) . . . . ?
C11A C7A C8A C3A -108.7(3) . . . . ?
C6A C7A C8A C3A 61.8(3) . . . . ?
O1A C3A C8A C7A -177.0(2) . . . . ?
O2A C3A C8A C7A 66.5(3) . . . . ?
C4A C3A C8A C7A -54.6(3) . . . . ?
O1A C3A C8A C9A -55.7(4) . . . . ?
O2A C3A C8A C9A -172.3(3) . . . . ?
C4A C3A C8A C9A 66.6(3) . . . . ?
O1A C3A C8A C10A 61.4(4) . . . . ?
O2A C3A C8A C10A -55.1(4) . . . . ?
C4A C3A C8A C10A -176.2(3) . . . . ?
C6A C7A C11A C12A 0.4(5) . . . . ?
C8A C7A C11A C12A 170.4(3) . . . . ?
C7A C11A C12A C13A -1.1(5) . . . . ?
C11A C12A C13A C19A 149.5(3) . . . . ?
C11A C12A C13A C14A 22.8(4) . . . . ?
C19A C13A C14A C16A -36.5(4) . . . . ?
C12A C13A C14A C16A 92.6(4) . . . . ?
C19A C13A C14A C15B 60.8(5) . . . . ?
C12A C13A C14A C15B -170.1(5) . . . . ?
C19A C13A C14A C15A 83.9(5) . . . . ?
C12A C13A C14A C15A -147.0(5) . . . . ?
C19A C13A C14A C16B -48.3(3) . . . . ?
C12A C13A C14A C16B 80.8(4) . . . . ?
C19A C13A C14A C6A -171.8(2) . . . . ?
C12A C13A C14A C6A -42.7(3) . . . . ?
C7A C6A C14A C16A -98.3(4) . . . . ?
C5A C6A C14A C16A 137.1(4) . . . . ?
C7A C6A C14A C15B 165.4(5) . . . . ?
C5A C6A C14A C15B 40.8(5) . . . . ?
C7A C6A C14A C15A 148.2(5) . . . . ?
C5A C6A C14A C15A 23.6(5) . . . . ?
C7A C6A C14A C16B -77.5(4) . . . . ?
C5A C6A C14A C16B 157.8(3) . . . . ?
C7A C6A C14A C13A 41.3(3) . . . . ?
C5A C6A C14A C13A -83.3(3) . . . . ?
C16A C14A C15A O3A -16.6(14) . . . . ?
C15B C14A C15A O3A -37.5(16) . . . . ?
C16B C14A C15A O3A -26.8(16) . . . . ?
C13A C14A C15A O3A -145.2(11) . . . . ?
C6A C14A C15A O3A 99.0(12) . . . . ?
C15B C14A C16A O4A 111.6(8) . . . . ?
C15A C14A C16A O4A 103.5(8) . . . . ?
C16B C14A C16A O4A -102.4(14) . . . . ?
C13A C14A C16A O4A -139.2(6) . . . . ?
C6A C14A C16A O4A -3.2(7) . . . . ?
C15B C14A C16A C17A -75.9(7) . . . . ?
C15A C14A C16A C17A -83.9(8) . . . . ?
C16B C14A C16A C17A 70.1(12) . . . . ?
C13A C14A C16A C17A 33.3(6) . . . . ?
C6A C14A C16A C17A 169.4(4) . . . . ?
O4A C16A C17A C18A 120.5(10) . . . . ?
C14A C16A C17A C18A -49.4(8) . . . . ?
C16A C14A C15B O3B -18.8(11) . . . . ?
C15A C14A C15B O3B 141(3) . . . . ?
C16B C14A C15B O3B -29.7(12) . . . . ?
C13A C14A C15B O3B -140.1(10) . . . . ?
C6A C14A C15B O3B 93.0(10) . . . . ?
C16A C14A C16B O4B 81.1(13) . . . . ?
C15B C14A C16B O4B 116.0(8) . . . . ?
C15A C14A C16B O4B 111.7(9) . . . . ?
C13A C14A C16B O4B -131.2(6) . . . . ?
C6A C14A C16B O4B -7.6(7) . . . . ?
C16A C14A C16B C17B -88.0(12) . . . . ?
C15B C14A C16B C17B -53.1(7) . . . . ?
C15A C14A C16B C17B -57.4(9) . . . . ?
C13A C14A C16B C17B 59.8(5) . . . . ?
C6A C14A C16B C17B -176.7(4) . . . . ?
O4B C16B C17B C18A 130.2(6) . . . . ?
C14A C16B C17B C18A -59.0(7) . . . . ?
C16B C17B C18A C19A 50.6(6) . . . . ?
C16B C17B C18A C23A -72.8(5) . . . . ?
C16B C17B C18A C22A 170.8(4) . . . . ?
C16B C17B C18A C17A 72.7(16) . . . . ?
C16A C17A C18A C19A 62.0(7) . . . . ?
C16A C17A C18A C23A -59.9(8) . . . . ?
C16A C17A C18A C22A 172.9(5) . . . . ?
C16A C17A C18A C17B -97.4(18) . . . . ?
C12A C13A C19A C26A 139.1(3) . . . . ?
C14A C13A C19A C26A -90.8(3) . . . . ?
C12A C13A C19A C20A 68.9(4) . . . . ?
C14A C13A C19A C20A -161.0(3) . . . . ?
C12A C13A C19A C18A -74.9(4) . . . . ?
C14A C13A C19A C18A 55.2(4) . . . . ?
C23A C18A C19A C26A -155.3(3) . . . . ?
C22A C18A C19A C26A -40.0(4) . . . . ?
C17B C18A C19A C26A 88.0(4) . . . . ?
C17A C18A C19A C26A 82.4(4) . . . . ?
C23A C18A C19A C13A 58.4(5) . . . . ?
C22A C18A C19A C13A 173.7(3) . . . . ?
C17B C18A C19A C13A -58.3(5) . . . . ?
C17A C18A C19A C13A -63.9(4) . . . . ?
C23A C18A C19A C20A -92.0(4) . . . . ?
C22A C18A C19A C20A 23.3(4) . . . . ?
C17B C18A C19A C20A 151.3(4) . . . . ?
C17A C18A C19A C20A 145.8(4) . . . . ?
C26A C19A C20A C21A 108.6(3) . . . . ?
C13A C19A C20A C21A -149.2(3) . . . . ?
C18A C19A C20A C21A -1.9(4) . . . . ?
C13A C19A C20A C26A 102.1(3) . . . . ?
C18A C19A C20A C26A -110.6(3) . . . . ?
C24A O5A C21A C20A -146.6(3) . . . . ?
C24A O5A C21A C22A 96.7(4) . . . . ?
C26A C20A C21A O5A -77.0(4) . . . . ?
C19A C20A C21A O5A -141.8(3) . . . . ?
C26A C20A C21A C22A 44.0(4) . . . . ?
C19A C20A C21A C22A -20.8(4) . . . . ?
O5A C21A C22A C18A 154.7(3) . . . . ?
C20A C21A C22A C18A 34.9(4) . . . . ?
C19A C18A C22A C21A -35.7(4) . . . . ?
C23A C18A C22A C21A 85.0(4) . . . . ?
C17B C18A C22A C21A -160.5(5) . . . . ?
C17A C18A C22A C21A -143.9(5) . . . . ?
C21A O5A C24A O6A -3.4(5) . . . . ?
C21A O5A C24A C25A 175.7(3) . . . . ?
C21A C20A C26A C19A -97.3(3) . . . . ?
C13A C19A C26A C20A -118.4(3) . . . . ?
C18A C19A C26A C20A 94.6(3) . . . . ?
